data_7228558
loop_
_publ_author_name
'Bai, Nannan'
'Hou, Lei'
'Gao, Ruicheng'
'Liang, Ji Ye'
'Yang, Fan'
'Wang, Yao-Yu'

_publ_section_title
;
 Five 1D to 3D Zn(II)/Mn(II)-CPs Based on Dicarboxyphenyl-terpyridine
 Ligand: Stepwise Adsorptivity and Magnetic Properties
;
_journal_name_full CrystEngComm
_journal_paper_doi 10.1039/C7CE00786H
_journal_year 2017
_chemical_formula_moiety 'C23 H15 Mn N3 O5, 3(H O0.5)'
_chemical_formula_sum 'C23 H18 Mn N3 O6.5'
_chemical_formula_weight 495.34
_chemical_name_systematic
;
 ? 
;
_space_group_crystal_system monoclinic
_space_group_IT_number 15
_space_group_name_Hall '-C 2yc'
_space_group_name_H-M_alt 'C 1 2/c 1'
_symmetry_space_group_name_Hall '-C 2yc'
_symmetry_space_group_name_H-M 'C 1 2/c 1'
_atom_sites_solution_hydrogens mixed
_audit_creation_date 2016-06-22
_audit_creation_method
;
Olex2 1.2-beta
(compiled 2016.02.19 svn.r3266 for OlexSys, GUI svn.r5155)
;
_audit_update_record
;
2017-04-26 deposited with the CCDC.
2017-06-19 downloaded from the CCDC.
;
_cell_angle_alpha 90
_cell_angle_beta 118.922(2)
_cell_angle_gamma 90
_cell_formula_units_Z 8
_cell_length_a 27.619(3)
_cell_length_b 12.3795(15)
_cell_length_c 13.8652(17)
_cell_measurement_reflns_used 1890
_cell_measurement_temperature 293(2)
_cell_measurement_theta_max 27.278
_cell_measurement_theta_min 2.757
_cell_volume 4149.4(8)
_computing_molecular_graphics 'Olex2 (Dolomanov et al., 2009)'
_computing_publication_material 'Olex2 (Dolomanov et al., 2009)'
_computing_structure_refinement 'ShelXL (Sheldrick, 2015)'
_computing_structure_solution 'SHELXS-97 (Sheldrick, 1990)'
_diffrn_ambient_temperature 293(2)
_diffrn_measured_fraction_theta_full 0.991
_diffrn_measured_fraction_theta_max 0.992
_diffrn_measurement_device_type 'Bruker APEX-II CCD'
_diffrn_measurement_method '\f and \w scans'
_diffrn_radiation_monochromator graphite
_diffrn_radiation_type MoK\a
_diffrn_radiation_wavelength 0.71073
_diffrn_reflns_av_R_equivalents 0.0484
_diffrn_reflns_av_unetI/netI 0.0613
_diffrn_reflns_Laue_measured_fraction_full 0.991
_diffrn_reflns_Laue_measured_fraction_max 0.992
_diffrn_reflns_limit_h_max 19
_diffrn_reflns_limit_h_min -34
_diffrn_reflns_limit_k_max 13
_diffrn_reflns_limit_k_min -15
_diffrn_reflns_limit_l_max 17
_diffrn_reflns_limit_l_min -16
_diffrn_reflns_number 10925
_diffrn_reflns_point_group_measured_fraction_full 0.991
_diffrn_reflns_point_group_measured_fraction_max 0.992
_diffrn_reflns_theta_full 25.242
_diffrn_reflns_theta_max 25.999
_diffrn_reflns_theta_min 1.685
_diffrn_standards_number 0
_exptl_absorpt_coefficient_mu 0.687
_exptl_absorpt_correction_T_max 0.7457
_exptl_absorpt_correction_T_min 0.6678
_exptl_absorpt_correction_type multi-scan
_exptl_absorpt_process_details
;
SADABS-2008/1 (Bruker,2008) was used for absorption correction.
wR2(int) was 0.0607 before and 0.0494 after correction.
The Ratio of minimum to maximum transmission is 0.8955.
The \l/2 correction factor is 0.0015.
;
_exptl_crystal_colour colourless
_exptl_crystal_colour_primary colourless
_exptl_crystal_density_diffrn 1.586
_exptl_crystal_density_method 'not measured'
_exptl_crystal_description block
_exptl_crystal_F_000 2032
_exptl_crystal_size_max 0.15
_exptl_crystal_size_mid 0.12
_exptl_crystal_size_min 0.1
_refine_diff_density_max 0.426
_refine_diff_density_min -0.335
_refine_diff_density_rms 0.067
_refine_ls_extinction_method none
_refine_ls_goodness_of_fit_ref 1.016
_refine_ls_hydrogen_treatment constr
_refine_ls_matrix_type full
_refine_ls_number_parameters 303
_refine_ls_number_reflns 4036
_refine_ls_number_restraints 0
_refine_ls_restrained_S_all 1.016
_refine_ls_R_factor_all 0.0649
_refine_ls_R_factor_gt 0.0417
_refine_ls_shift/su_max 0.000
_refine_ls_shift/su_mean 0.000
_refine_ls_structure_factor_coef Fsqd
_refine_ls_weighting_details 'w=1/[\s^2^(Fo^2^)+(0.0523P)^2^+1.1204P] where P=(Fo^2^+2Fc^2^)/3'
_refine_ls_weighting_scheme calc
_refine_ls_wR_factor_gt 0.0989
_refine_ls_wR_factor_ref 0.1112
_reflns_Friedel_coverage 0.000
_reflns_number_gt 2910
_reflns_number_total 4036
_reflns_threshold_expression 'I > 2\s(I)'
_cod_data_source_file c7ce00786h2.cif
_cod_data_source_block 1
_cod_original_formula_sum 'C23 H18 Mn N3 O6.50'
_cod_database_code 7228558
_shelx_space_group_comment
;
The symmetry employed for this shelxl refinement is uniquely defined
by the following loop, which should always be used as a source of
symmetry information in preference to the above space-group names.
They are only intended as comments.
;
_shelx_estimated_absorpt_t_max 0.934
_shelx_estimated_absorpt_t_min 0.904
_olex2_refinement_description
;
1. Fixed Uiso
 At 1.2 times of:
  All C(H) groups
 At 1.5 times of:
  All O(H) groups, All O(H,H) groups
2.a Riding coordinates:
 O1W(H1WA,H1WB), O2W(H2W), O3W(H3WA,H3WB)
2.b Aromatic/amide H refined with riding coordinates:
 C1(H1), C2(H2), C3(H3), C4(H4), C7(H7), C9(H9), C12(H12), C13(H13), C14(H14),
 C15(H15), C17(H17), C19(H19), C21(H21)
;
_shelx_shelxl_version_number 2014/7
_olex2_submission_special_instructions 'No special instructions were received'

loop_
_space_group_symop_operation_xyz
'x, y, z'
'-x, y, -z+1/2'
'x+1/2, y+1/2, z'
'-x+1/2, y+1/2, -z+1/2'
'-x, -y, -z'
'x, -y, z-1/2'
'-x+1/2, -y+1/2, -z'
'x+1/2, -y+1/2, z-1/2'

loop_
_atom_site_label
_atom_site_type_symbol
_atom_site_fract_x
_atom_site_fract_y
_atom_site_fract_z
_atom_site_U_iso_or_equiv
_atom_site_adp_type
_atom_site_occupancy
_atom_site_site_symmetry_order
_atom_site_calc_flag
_atom_site_refinement_flags_posn
_atom_site_refinement_flags_adp
_atom_site_refinement_flags_occupancy
Mn1 Mn 0.16793(2) 0.21337(3) 0.77283(3) 0.02512(14) Uani 1 1 d . . .
N1 N 0.09832(9) 0.08003(17) 0.70490(19) 0.0304(5) Uani 1 1 d . . .
N2 N 0.08148(8) 0.29017(16) 0.70392(17) 0.0214(5) Uani 1 1 d . . .
N3 N 0.17563(8) 0.40119(17) 0.80488(17) 0.0247(5) Uani 1 1 d . . .
C1 C 0.10931(12) -0.0264(2) 0.7166(3) 0.0401(8) Uani 1 1 d . . .
H1 H 0.1461 -0.0484 0.7502 0.048 Uiso 1 1 calc R . .
C2 C 0.06873(13) -0.1045(2) 0.6814(3) 0.0432(8) Uani 1 1 d . . .
H2 H 0.0779 -0.1774 0.6900 0.052 Uiso 1 1 calc R . .
C3 C 0.01444(13) -0.0719(2) 0.6332(3) 0.0423(8) Uani 1 1 d . . .
H3 H -0.0138 -0.1228 0.6081 0.051 Uiso 1 1 calc R . .
C4 C 0.00234(12) 0.0370(2) 0.6226(2) 0.0341(7) Uani 1 1 d . . .
H4 H -0.0342 0.0604 0.5912 0.041 Uiso 1 1 calc R . .
C5 C 0.04510(11) 0.1113(2) 0.6590(2) 0.0256(6) Uani 1 1 d . . .
C6 C 0.03528(10) 0.2298(2) 0.6510(2) 0.0239(6) Uani 1 1 d . . .
C7 C -0.01678(11) 0.2766(2) 0.5946(2) 0.0282(6) Uani 1 1 d . . .
H7 H -0.0477 0.2328 0.5569 0.034 Uiso 1 1 calc R . .
C8 C -0.02337(10) 0.3882(2) 0.5936(2) 0.0212(5) Uani 1 1 d . . .
C9 C 0.02493(10) 0.4477(2) 0.6543(2) 0.0250(6) Uani 1 1 d . . .
H9 H 0.0227 0.5223 0.6595 0.030 Uiso 1 1 calc R . .
C10 C 0.07603(10) 0.3977(2) 0.70688(19) 0.0208(6) Uani 1 1 d . . .
C11 C 0.12849(10) 0.4597(2) 0.7671(2) 0.0212(6) Uani 1 1 d . . .
C12 C 0.12923(11) 0.5698(2) 0.7816(2) 0.0296(6) Uani 1 1 d . . .
H12 H 0.0962 0.6079 0.7554 0.036 Uiso 1 1 calc R . .
C13 C 0.17949(12) 0.6236(2) 0.8357(2) 0.0356(7) Uani 1 1 d . . .
H13 H 0.1807 0.6979 0.8466 0.043 Uiso 1 1 calc R . .
C14 C 0.22732(11) 0.5652(2) 0.8727(2) 0.0341(7) Uani 1 1 d . . .
H14 H 0.2616 0.5990 0.9086 0.041 Uiso 1 1 calc R . .
C15 C 0.22342(11) 0.4552(2) 0.8555(2) 0.0318(7) Uani 1 1 d . . .
H15 H 0.2561 0.4161 0.8807 0.038 Uiso 1 1 calc R . .
C16 C -0.07776(10) 0.4436(2) 0.5335(2) 0.0212(6) Uani 1 1 d . . .
C17 C -0.12773(10) 0.3870(2) 0.4788(2) 0.0238(6) Uani 1 1 d . . .
H17 H -0.1274 0.3119 0.4798 0.029 Uiso 1 1 calc R . .
C18 C -0.17812(10) 0.4414(2) 0.4228(2) 0.0210(5) Uani 1 1 d . . .
C19 C -0.17891(10) 0.5530(2) 0.4191(2) 0.0235(6) Uani 1 1 d . . .
H19 H -0.2124 0.5893 0.3800 0.028 Uiso 1 1 calc R . .
C20 C -0.12986(10) 0.6113(2) 0.4738(2) 0.0220(6) Uani 1 1 d . . .
C21 C -0.08042(10) 0.5562(2) 0.5300(2) 0.0235(6) Uani 1 1 d . . .
H21 H -0.0478 0.5955 0.5669 0.028 Uiso 1 1 calc R . .
C22 C -0.23199(10) 0.3807(2) 0.3668(2) 0.0258(6) Uani 1 1 d . . .
C23 C -0.13049(11) 0.7329(2) 0.4744(2) 0.0265(6) Uani 1 1 d . . .
O1 O -0.23298(8) 0.28005(14) 0.38027(17) 0.0357(5) Uani 1 1 d . . .
O1W O 0.16568(8) 0.18102(15) 0.92614(15) 0.0384(5) Uani 1 1 d . . .
H1WA H 0.1624 0.1047 0.9335 0.058 Uiso 1 1 d R . .
H1WB H 0.1992 0.2068 0.9875 0.058 Uiso 1 1 d R . .
O2 O -0.27564(7) 0.43219(15) 0.30733(16) 0.0352(5) Uani 1 1 d . . .
O2W O 0.0000 0.6892(2) 0.7500 0.0583(10) Uani 1 2 d S T P
H2W H -0.0281 0.7278 0.7098 0.087 Uiso 1 1 d R . .
O3 O -0.16413(8) 0.78014(14) 0.38694(15) 0.0332(5) Uani 1 1 d . . .
O3W O 0.13289(9) -0.00384(17) 0.99401(19) 0.0542(6) Uani 1 1 d . . .
H3WA H 0.1194 -0.0666 0.9731 0.081 Uiso 1 1 d R . .
H3WB H 0.1518 -0.0158 1.0628 0.081 Uiso 1 1 d R . .
O4 O -0.09799(9) 0.77974(15) 0.56234(17) 0.0472(6) Uani 1 1 d . . .

loop_
_atom_site_aniso_label
_atom_site_aniso_U_11
_atom_site_aniso_U_22
_atom_site_aniso_U_33
_atom_site_aniso_U_23
_atom_site_aniso_U_13
_atom_site_aniso_U_12
Mn1 0.0147(2) 0.0212(2) 0.0312(2) 0.00014(17) 0.00458(17) 0.00203(17)
N1 0.0210(12) 0.0235(12) 0.0385(13) 0.0011(10) 0.0079(11) -0.0003(10)
N2 0.0140(10) 0.0209(11) 0.0264(11) 0.0016(9) 0.0075(9) 0.0009(9)
N3 0.0140(11) 0.0265(12) 0.0268(12) 0.0028(9) 0.0046(9) 0.0013(9)
C1 0.0257(15) 0.0223(15) 0.056(2) 0.0047(13) 0.0073(15) 0.0049(12)
C2 0.0382(18) 0.0219(15) 0.058(2) 0.0033(14) 0.0142(16) -0.0011(13)
C3 0.0331(17) 0.0302(16) 0.053(2) 0.0004(14) 0.0122(15) -0.0130(14)
C4 0.0201(14) 0.0276(15) 0.0459(18) 0.0026(13) 0.0090(13) -0.0023(12)
C5 0.0232(14) 0.0225(14) 0.0282(14) 0.0005(11) 0.0102(12) 0.0003(11)
C6 0.0156(12) 0.0263(14) 0.0264(14) 0.0008(11) 0.0074(11) -0.0008(11)
C7 0.0161(13) 0.0276(15) 0.0333(15) -0.0014(12) 0.0059(12) -0.0048(11)
C8 0.0124(12) 0.0253(14) 0.0240(13) 0.0026(10) 0.0073(11) 0.0036(10)
C9 0.0177(13) 0.0218(13) 0.0310(15) -0.0018(11) 0.0083(12) 0.0000(11)
C10 0.0130(12) 0.0259(14) 0.0214(13) 0.0001(10) 0.0067(11) -0.0011(10)
C11 0.0156(13) 0.0248(14) 0.0206(13) -0.0004(10) 0.0066(11) 0.0003(11)
C12 0.0176(13) 0.0267(14) 0.0392(16) -0.0023(12) 0.0094(12) 0.0012(11)
C13 0.0324(16) 0.0221(14) 0.0493(19) -0.0051(13) 0.0174(15) -0.0033(13)
C14 0.0202(14) 0.0325(16) 0.0423(17) -0.0040(13) 0.0092(13) -0.0081(12)
C15 0.0154(13) 0.0317(16) 0.0374(16) 0.0010(12) 0.0042(12) 0.0006(12)
C16 0.0119(12) 0.0264(13) 0.0215(13) 0.0020(10) 0.0051(11) 0.0016(10)
C17 0.0167(13) 0.0204(13) 0.0284(14) 0.0015(11) 0.0063(11) -0.0017(10)
C18 0.0140(12) 0.0232(13) 0.0239(13) 0.0016(10) 0.0075(11) -0.0007(10)
C19 0.0153(12) 0.0273(14) 0.0241(14) 0.0004(11) 0.0065(11) 0.0007(11)
C20 0.0163(12) 0.0228(13) 0.0244(13) 0.0013(10) 0.0078(11) -0.0004(10)
C21 0.0140(12) 0.0245(13) 0.0262(14) -0.0002(11) 0.0051(11) -0.0022(11)
C22 0.0166(13) 0.0272(15) 0.0296(15) -0.0016(11) 0.0081(12) -0.0031(11)
C23 0.0174(13) 0.0254(15) 0.0350(16) -0.0006(12) 0.0114(12) -0.0006(11)
O1 0.0236(10) 0.0228(10) 0.0455(12) 0.0029(9) 0.0045(9) -0.0067(8)
O1W 0.0409(12) 0.0316(11) 0.0329(11) -0.0016(9) 0.0100(10) -0.0046(9)
O2 0.0156(10) 0.0323(11) 0.0447(12) 0.0017(9) 0.0044(9) -0.0004(8)
O2W 0.058(2) 0.0322(17) 0.052(2) 0.000 0.0006(17) 0.000
O3 0.0318(11) 0.0299(11) 0.0346(11) 0.0069(8) 0.0133(9) 0.0089(9)
O3W 0.0413(14) 0.0374(12) 0.0726(16) 0.0133(11) 0.0187(13) -0.0061(11)
O4 0.0403(13) 0.0284(11) 0.0454(13) -0.0059(10) -0.0011(11) -0.0053(10)

loop_
_atom_type_symbol
_atom_type_description
_atom_type_scat_dispersion_real
_atom_type_scat_dispersion_imag
_atom_type_scat_source
C C 0.0033 0.0016 'International Tables Vol C Tables 4.2.6.8 and 6.1.1.4'
H H 0.0000 0.0000 'International Tables Vol C Tables 4.2.6.8 and 6.1.1.4'
Mn Mn 0.3368 0.7283 'International Tables Vol C Tables 4.2.6.8 and 6.1.1.4'
N N 0.0061 0.0033 'International Tables Vol C Tables 4.2.6.8 and 6.1.1.4'
O O 0.0106 0.0060 'International Tables Vol C Tables 4.2.6.8 and 6.1.1.4'

loop_
_geom_angle_atom_site_label_1
_geom_angle_atom_site_label_2
_geom_angle_atom_site_label_3
_geom_angle
_geom_angle_site_symmetry_1
_geom_angle_site_symmetry_3
N1 Mn1 O1 137.37(7) . 8_556
N2 Mn1 N1 69.02(7) . .
N2 Mn1 N3 69.64(7) . .
N2 Mn1 O1 152.15(7) . 8_556
N3 Mn1 N1 138.40(7) . .
N3 Mn1 O1 82.99(7) . 8_556
O1W Mn1 N1 81.92(8) . .
O1W Mn1 N2 88.15(8) . .
O1W Mn1 N3 92.27(7) . .
O1W Mn1 O1 87.88(7) . 8_556
O1W Mn1 O2 89.39(7) . 8_556
O2 Mn1 N1 82.69(7) 8_556 .
O2 Mn1 N2 151.68(7) 8_556 .
O2 Mn1 N3 138.66(7) 8_556 .
O2 Mn1 O1 55.79(6) 8_556 8_556
O3 Mn1 N1 89.46(8) 5_566 .
O3 Mn1 N2 91.87(7) 5_566 .
O3 Mn1 N3 96.40(7) 5_566 .
O3 Mn1 O1 96.31(7) 5_566 8_556
O3 Mn1 O1W 170.76(7) 5_566 .
O3 Mn1 O2 86.21(7) 5_566 8_556
C1 N1 Mn1 123.04(19) . .
C1 N1 C5 118.1(2) . .
C5 N1 Mn1 118.73(17) . .
C6 N2 Mn1 120.97(16) . .
C10 N2 Mn1 120.36(16) . .
C10 N2 C6 118.4(2) . .
C11 N3 Mn1 118.20(16) . .
C15 N3 Mn1 124.64(17) . .
C15 N3 C11 117.1(2) . .
N1 C1 H1 118.4 . .
N1 C1 C2 123.2(3) . .
C2 C1 H1 118.4 . .
C1 C2 H2 120.8 . .
C3 C2 C1 118.4(3) . .
C3 C2 H2 120.8 . .
C2 C3 H3 120.4 . .
C2 C3 C4 119.3(3) . .
C4 C3 H3 120.4 . .
C3 C4 H4 120.3 . .
C3 C4 C5 119.3(3) . .
C5 C4 H4 120.3 . .
N1 C5 C4 121.7(2) . .
N1 C5 C6 116.0(2) . .
C4 C5 C6 122.4(2) . .
N2 C6 C5 114.6(2) . .
N2 C6 C7 121.7(2) . .
C7 C6 C5 123.8(2) . .
C6 C7 H7 119.5 . .
C6 C7 C8 120.9(2) . .
C8 C7 H7 119.5 . .
C7 C8 C9 115.8(2) . .
C7 C8 C16 123.7(2) . .
C9 C8 C16 120.4(2) . .
C8 C9 H9 119.5 . .
C10 C9 C8 121.1(2) . .
C10 C9 H9 119.5 . .
N2 C10 C9 121.9(2) . .
N2 C10 C11 115.8(2) . .
C9 C10 C11 122.2(2) . .
N3 C11 C10 115.7(2) . .
N3 C11 C12 122.0(2) . .
C12 C11 C10 122.3(2) . .
C11 C12 H12 120.2 . .
C11 C12 C13 119.7(3) . .
C13 C12 H12 120.2 . .
C12 C13 H13 120.7 . .
C14 C13 C12 118.7(3) . .
C14 C13 H13 120.7 . .
C13 C14 H14 120.8 . .
C13 C14 C15 118.5(3) . .
C15 C14 H14 120.8 . .
N3 C15 C14 124.1(3) . .
N3 C15 H15 118.0 . .
C14 C15 H15 118.0 . .
C17 C16 C8 122.5(2) . .
C21 C16 C8 120.2(2) . .
C21 C16 C17 117.4(2) . .
C16 C17 H17 119.4 . .
C18 C17 C16 121.1(2) . .
C18 C17 H17 119.4 . .
C17 C18 C22 121.2(2) . .
C19 C18 C17 119.7(2) . .
C19 C18 C22 119.1(2) . .
C18 C19 H19 119.9 . .
C18 C19 C20 120.3(2) . .
C20 C19 H19 119.9 . .
C19 C20 C23 120.7(2) . .
C21 C20 C19 119.2(2) . .
C21 C20 C23 120.1(2) . .
C16 C21 H21 118.9 . .
C20 C21 C16 122.3(2) . .
C20 C21 H21 118.9 . .
O1 C22 C18 120.2(2) . .
O2 C22 C18 118.7(2) . .
O2 C22 O1 121.0(2) . .
O3 C23 C20 117.6(2) . .
O4 C23 C20 117.6(2) . .
O4 C23 O3 124.8(2) . .
C22 O1 Mn1 88.54(15) . 8_455
Mn1 O1W H1WA 109.4 . .
Mn1 O1W H1WB 109.3 . .
H1WA O1W H1WB 109.5 . .
C22 O2 Mn1 94.50(15) . 8_455
C23 O3 Mn1 130.53(17) . 5_566
H3WA O3W H3WB 98.8 . .

loop_
_geom_bond_atom_site_label_1
_geom_bond_atom_site_label_2
_geom_bond_distance
_geom_bond_site_symmetry_2
Mn1 N1 2.357(2) .
Mn1 N2 2.305(2) .
Mn1 N3 2.357(2) .
Mn1 O1 2.4026(19) 8_556
Mn1 O1W 2.193(2) .
Mn1 O2 2.2769(19) 8_556
Mn1 O3 2.1680(19) 5_566
N1 C1 1.344(3) .
N1 C5 1.346(3) .
N2 C6 1.349(3) .
N2 C10 1.342(3) .
N3 C11 1.354(3) .
N3 C15 1.336(3) .
C1 H1 0.9300 .
C1 C2 1.378(4) .
C2 H2 0.9300 .
C2 C3 1.374(4) .
C3 H3 0.9300 .
C3 C4 1.381(4) .
C4 H4 0.9300 .
C4 C5 1.385(4) .
C5 C6 1.486(3) .
C6 C7 1.388(3) .
C7 H7 0.9300 .
C7 C8 1.393(3) .
C8 C9 1.395(3) .
C8 C16 1.487(3) .
C9 H9 0.9300 .
C9 C10 1.383(3) .
C10 C11 1.489(3) .
C11 C12 1.376(4) .
C12 H12 0.9300 .
C12 C13 1.388(4) .
C13 H13 0.9300 .
C13 C14 1.370(4) .
C14 H14 0.9300 .
C14 C15 1.378(4) .
C15 H15 0.9300 .
C16 C17 1.399(3) .
C16 C21 1.395(4) .
C17 H17 0.9300 .
C17 C18 1.395(3) .
C18 C19 1.383(3) .
C18 C22 1.504(3) .
C19 H19 0.9300 .
C19 C20 1.392(3) .
C20 C21 1.382(3) .
C20 C23 1.506(4) .
C21 H21 0.9300 .
C22 O1 1.262(3) .
C22 O2 1.256(3) .
C23 O3 1.259(3) .
C23 O4 1.253(3) .
O1 Mn1 2.4026(19) 8_455
O1W H1WA 0.9600 .
O1W H1WB 0.9600 .
O2 Mn1 2.2769(19) 8_455
O2W H2W 0.8499 .
O3 Mn1 2.1679(19) 5_566
O3W H3WA 0.8501 .
O3W H3WB 0.8500 .
